data_1528877
loop_
_publ_author_name
'Shinawi, H.E.'
'Greaves, C.'

_publ_section_title
;
 Synthesis and characterization of the K2 Ni F4 phases La(1+x) Sr(1-x)
 Co0.5 Fe0.5 O(4-delta) (x = 0.02)
;
_journal_name_full 'Journal of Solid State Chemistry'
_journal_page_first 2705
_journal_page_last 2712
_journal_volume 181
_journal_year 2008
_chemical_formula_sum 'Co0.5 Fe0.5 La1.2 O4 Sr0.8'
_chemical_name_systematic '(La1.2 Sr0.8) (Co0.5 Fe0.5) O4'
_space_group_IT_number 139
_symmetry_space_group_name_Hall '-I 4 2'
_symmetry_space_group_name_H-M 'I 4/m m m'
_cell_angle_alpha 90
_cell_angle_beta 90
_cell_angle_gamma 90
_cell_formula_units_Z 2
_cell_length_a 3.85523
_cell_length_b 3.85523
_cell_length_c 12.60714
_cell_volume 187.377
_citation_journal_id_ASTM JSSCBI
_cod_data_source_file Shinawi_JSSCBI_2008_1602.cif
_cod_data_source_block Co0.5Fe0.5La1.2O4Sr0.8
_cod_original_cell_volume 187.3774
_cod_database_code 1528877

loop_
_symmetry_equiv_pos_as_xyz
x,y,z
-y,x,z
-x,-y,z
y,-x,z
x,-y,-z
y,x,-z
-x,y,-z
-y,-x,-z
-x,-y,-z
y,-x,-z
x,y,-z
-y,x,-z
-x,y,z
-y,-x,z
x,-y,z
y,x,z
x+1/2,y+1/2,z+1/2
-y+1/2,x+1/2,z+1/2
-x+1/2,-y+1/2,z+1/2
y+1/2,-x+1/2,z+1/2
x+1/2,-y+1/2,-z+1/2
y+1/2,x+1/2,-z+1/2
-x+1/2,y+1/2,-z+1/2
-y+1/2,-x+1/2,-z+1/2
-x+1/2,-y+1/2,-z+1/2
y+1/2,-x+1/2,-z+1/2
x+1/2,y+1/2,-z+1/2
-y+1/2,x+1/2,-z+1/2
-x+1/2,y+1/2,z+1/2
-y+1/2,-x+1/2,z+1/2
x+1/2,-y+1/2,z+1/2
y+1/2,x+1/2,z+1/2

loop_
_atom_site_label
_atom_site_type_symbol
_atom_site_fract_x
_atom_site_fract_y
_atom_site_fract_z
_atom_site_occupancy
_atom_site_U_iso_or_equiv
O2 O-2 0 0 0.1677 1 0.0
Fe1 Fe+3 0 0 0 0.5 0.0
Co1 Co+2 0 0 0 0.5 0.0
La1 La+3 0 0 0.36 0.6 0.0
O1 O-2 0.5 0 0 1 0.0
Sr1 Sr+2 0 0 0.36 0.4 0.0
